data_4073719
loop_
_publ_author_name
'Dost\'al, Libor'
'Jambor, Roman'
'R\%u\<zi\<cka, Ale\<s'
'C\'isa\<rov\'a, Ivana'
'Hole\<cek, Jaroslav'
'Biesemans, Monique'
'Willem, Rudolph'
'De Proft, Frank'
'Geerlings, Paul'

_publ_section_title
;
 Organotin(IV) Derivatives of Some O,C,O-Chelating Ligands. Part 2&#x22A5;
;
_journal_issue 25
_journal_name_full Organometallics
_journal_page_first 6312
_journal_paper_doi 10.1021/om700576n
_journal_volume 26
_journal_year 2007
_chemical_compound_source 'synthesized by the authors'
_chemical_formula_moiety 'C24 H27 Cl O2 Sn'
_chemical_formula_sum 'C24 H27 Cl O2 Sn'
_chemical_formula_weight 501.60
_chemical_name_systematic
; 
 ? 
;
_space_group_IT_number 14
_symmetry_cell_setting monoclinic
_symmetry_space_group_name_Hall '-P 2ybc'
_symmetry_space_group_name_H-M 'P 1 21/c 1'
_atom_sites_solution_hydrogens geom
_atom_sites_solution_primary direct
_atom_sites_solution_secondary difmap
_audit_creation_method SHELXL-97
_cell_angle_alpha 90.00
_cell_angle_beta 96.7600(10)
_cell_angle_gamma 90.00
_cell_formula_units_Z 4
_cell_length_a 8.2610(2)
_cell_length_b 9.0570(2)
_cell_length_c 30.3790(9)
_cell_measurement_reflns_used 21592
_cell_measurement_temperature 150(2)
_cell_measurement_theta_max 27.48
_cell_measurement_theta_min 1
_cell_volume 2257.15(10)
_computing_cell_refinement 'COLLECT and DENZO'
_computing_data_collection 'COLLECT (Hooft, 1998) and DENZO (Otwinowski & Minor, 1997)'
_computing_data_reduction 'COLLECT and DENZO'
_computing_structure_refinement 'SHELXL-97 (Sheldrick, 1997)'
_computing_structure_solution 'SIR92 (Altomare et al., 1994)'
_diffrn_ambient_temperature 150(2)
_diffrn_detector_area_resol_mean 9.091
_diffrn_measured_fraction_theta_full 0.993
_diffrn_measured_fraction_theta_max 0.993
_diffrn_measurement_device_type 'Nonius KappaCCD area detector'
_diffrn_measurement_method '\f and \w scans to fill the Ewald sphere'
_diffrn_radiation_monochromator graphite
_diffrn_radiation_source 'fine-focus sealed tube'
_diffrn_radiation_type MoK\a
_diffrn_radiation_wavelength 0.71073
_diffrn_reflns_av_R_equivalents 0.0347
_diffrn_reflns_av_sigmaI/netI 0.0314
_diffrn_reflns_limit_h_max 10
_diffrn_reflns_limit_h_min -10
_diffrn_reflns_limit_k_max 11
_diffrn_reflns_limit_k_min -11
_diffrn_reflns_limit_l_max 39
_diffrn_reflns_limit_l_min -39
_diffrn_reflns_number 21248
_diffrn_reflns_theta_full 27.52
_diffrn_reflns_theta_max 27.52
_diffrn_reflns_theta_min 1.35
_diffrn_standards_number 0
_exptl_absorpt_coefficient_mu 1.266
_exptl_absorpt_correction_T_max 0.700
_exptl_absorpt_correction_T_min 0.681
_exptl_absorpt_correction_type multi-scan
_exptl_absorpt_process_details '(PLATON; Spek,A.L.)'
_exptl_crystal_colour colourless
_exptl_crystal_density_diffrn 1.476
_exptl_crystal_density_method 'not measured'
_exptl_crystal_description prism
_exptl_crystal_F_000 1016
_exptl_crystal_size_max 0.3
_exptl_crystal_size_mid 0.3
_exptl_crystal_size_min 0.25
_refine_diff_density_max 0.451
_refine_diff_density_min -0.508
_refine_diff_density_rms 0.086
_refine_ls_extinction_method none
_refine_ls_goodness_of_fit_ref 1.030
_refine_ls_hydrogen_treatment constr
_refine_ls_matrix_type full
_refine_ls_number_parameters 255
_refine_ls_number_reflns 5161
_refine_ls_number_restraints 0
_refine_ls_restrained_S_all 1.030
_refine_ls_R_factor_all 0.0312
_refine_ls_R_factor_gt 0.0225
_refine_ls_shift/su_max 0.001
_refine_ls_shift/su_mean 0.000
_refine_ls_structure_factor_coef Fsqd
_refine_ls_weighting_details 'calc w=1/[\s^2^(Fo^2^)+(0.0045P)^2^+1.7442P] where P=(Fo^2^+2Fc^2^)/3'
_refine_ls_weighting_scheme calc
_refine_ls_wR_factor_gt 0.0458
_refine_ls_wR_factor_ref 0.0489
_reflns_number_gt 4374
_reflns_number_total 5161
_reflns_threshold_expression I>2\s(I)
_cod_data_source_file om700576n-file003.cif
_cod_data_source_block sn-4-jambor-cos-5
_cod_depositor_comments
;
The following automatic conversions were performed:

'_exptl_absorpt_correction_type' value 'multi-scans' was replaced
with the value 'multi-scan' as specified in the replacement file
'src/cod-tools/trunk/data/replacement-values/replacement_values.lst'.

Automatic conversion script
Id: cif_fix_values 5376 2017-05-30 11:51:03Z andrius 
;
_cod_original_sg_symbol_H-M 'P 21/c'
_cod_database_code 4073719

loop_
_symmetry_equiv_pos_as_xyz
'x, y, z'
'-x, y+1/2, -z+1/2'
'-x, -y, -z'
'x, -y-1/2, z-1/2'

loop_
_atom_site_label
_atom_site_type_symbol
_atom_site_fract_x
_atom_site_fract_y
_atom_site_fract_z
_atom_site_U_iso_or_equiv
_atom_site_adp_type
_atom_site_occupancy
_atom_site_symmetry_multiplicity
_atom_site_calc_flag
_atom_site_refinement_flags
Sn1 Sn 0.205173(14) 0.496332(13) 0.125206(4) 0.01698(4) Uani 1 1 d .
Cl1 Cl -0.06991(5) 0.39467(5) 0.115489(16) 0.02352(10) Uani 1 1 d .
C11 C 0.2425(2) 0.61295(19) 0.06559(6) 0.0183(4) Uani 1 1 d .
C12 C 0.4065(2) 0.6274(2) 0.05867(6) 0.0215(4) Uani 1 1 d .
C13 C 0.4478(2) 0.6898(2) 0.01942(7) 0.0282(4) Uani 1 1 d .
H13 H 0.5568 0.6984 0.0149 0.034 Uiso 1 1 calc R
C14 C 0.3281(3) 0.7386(2) -0.01271(7) 0.0302(5) Uani 1 1 d .
H14 H 0.3559 0.7770 -0.0392 0.036 Uiso 1 1 calc R
C15 C 0.1660(2) 0.7303(2) -0.00529(6) 0.0256(4) Uani 1 1 d .
H15 H 0.0857 0.7666 -0.0266 0.031 Uiso 1 1 calc R
C16 C 0.1213(2) 0.66835(19) 0.03352(6) 0.0203(4) Uani 1 1 d .
C17 C 0.5415(2) 0.5769(2) 0.09308(6) 0.0248(4) Uani 1 1 d .
H17A H 0.5679 0.4743 0.0883 0.030 Uiso 1 1 calc R
H17B H 0.6386 0.6359 0.0915 0.030 Uiso 1 1 calc R
C18 C 0.6015(2) 0.5540(2) 0.17275(7) 0.0253(4) Uani 1 1 d .
H18A H 0.6581 0.4652 0.1654 0.030 Uiso 1 1 calc R
H18B H 0.5448 0.5325 0.1982 0.030 Uiso 1 1 calc R
C19 C 0.7237(3) 0.6746(2) 0.18454(8) 0.0366(5) Uani 1 1 d .
H19A H 0.7849 0.6917 0.1601 0.055 Uiso 1 1 calc R
H19B H 0.7963 0.6457 0.2101 0.055 Uiso 1 1 calc R
H19C H 0.6678 0.7635 0.1910 0.055 Uiso 1 1 calc R
C110 C -0.0565(2) 0.6695(2) 0.04093(6) 0.0235(4) Uani 1 1 d .
H11A H -0.1202 0.7138 0.0155 0.028 Uiso 1 1 calc R
H11B H -0.0938 0.5686 0.0435 0.028 Uiso 1 1 calc R
C111 C -0.0611(3) 0.9044(2) 0.07469(8) 0.0389(6) Uani 1 1 d .
H11C H -0.1431 0.9425 0.0521 0.047 Uiso 1 1 calc R
H11D H 0.0455 0.9235 0.0655 0.047 Uiso 1 1 calc R
C112 C -0.0753(3) 0.9793(2) 0.11786(9) 0.0466(6) Uani 1 1 d .
H11E H -0.1821 0.9624 0.1264 0.070 Uiso 1 1 calc R
H11F H -0.0582 1.0835 0.1148 0.070 Uiso 1 1 calc R
H11G H 0.0052 0.9403 0.1402 0.070 Uiso 1 1 calc R
C21 C 0.1912(2) 0.5900(2) 0.18859(6) 0.0205(4) Uani 1 1 d .
C22 C 0.1375(2) 0.5032(2) 0.22163(7) 0.0291(4) Uani 1 1 d .
H22 H 0.1076 0.4056 0.2155 0.035 Uiso 1 1 calc R
C23 C 0.1278(3) 0.5603(3) 0.26365(7) 0.0382(5) Uani 1 1 d .
H23 H 0.0920 0.5009 0.2855 0.046 Uiso 1 1 calc R
C24 C 0.1711(3) 0.7040(3) 0.27295(7) 0.0424(6) Uani 1 1 d .
H24 H 0.1650 0.7421 0.3011 0.051 Uiso 1 1 calc R
C25 C 0.2236(3) 0.7922(3) 0.24035(8) 0.0439(6) Uani 1 1 d .
H25 H 0.2517 0.8901 0.2465 0.053 Uiso 1 1 calc R
C26 C 0.2347(3) 0.7352(2) 0.19834(7) 0.0307(5) Uani 1 1 d .
H26 H 0.2714 0.7948 0.1766 0.037 Uiso 1 1 calc R
C31 C 0.3181(2) 0.2832(2) 0.12509(6) 0.0211(4) Uani 1 1 d .
C32 C 0.3141(2) 0.2064(2) 0.08537(7) 0.0290(4) Uani 1 1 d .
H32 H 0.2677 0.2507 0.0593 0.035 Uiso 1 1 calc R
C33 C 0.3780(3) 0.0649(2) 0.08381(8) 0.0380(5) Uani 1 1 d .
H33 H 0.3735 0.0149 0.0569 0.046 Uiso 1 1 calc R
C34 C 0.4480(3) -0.0009(2) 0.12230(9) 0.0410(6) Uani 1 1 d .
H34 H 0.4910 -0.0957 0.1215 0.049 Uiso 1 1 calc R
C35 C 0.4543(3) 0.0736(2) 0.16191(9) 0.0435(6) Uani 1 1 d .
H35 H 0.5021 0.0291 0.1878 0.052 Uiso 1 1 calc R
C36 C 0.3896(3) 0.2148(2) 0.16343(7) 0.0326(5) Uani 1 1 d .
H36 H 0.3943 0.2640 0.1904 0.039 Uiso 1 1 calc R
O1 O 0.48377(14) 0.59475(14) 0.13559(4) 0.0213(3) Uani 1 1 d .
O2 O -0.08330(16) 0.74940(14) 0.07985(4) 0.0242(3) Uani 1 1 d .

loop_
_atom_site_aniso_label
_atom_site_aniso_U_11
_atom_site_aniso_U_22
_atom_site_aniso_U_33
_atom_site_aniso_U_23
_atom_site_aniso_U_13
_atom_site_aniso_U_12
Sn1 0.01793(7) 0.01664(7) 0.01677(7) 0.00000(5) 0.00369(5) 0.00014(5)
Cl1 0.0193(2) 0.0230(2) 0.0284(2) 0.00005(19) 0.00353(18) -0.00306(18)
C11 0.0220(9) 0.0160(8) 0.0177(9) 0.0001(7) 0.0055(7) 0.0003(7)
C12 0.0230(9) 0.0189(9) 0.0239(10) -0.0005(7) 0.0078(8) 0.0019(7)
C13 0.0261(10) 0.0297(11) 0.0313(11) 0.0018(9) 0.0140(9) 0.0011(8)
C14 0.0384(12) 0.0304(11) 0.0239(10) 0.0052(8) 0.0132(9) 0.0023(9)
C15 0.0324(11) 0.0248(10) 0.0191(9) 0.0013(8) 0.0016(8) 0.0032(8)
C16 0.0245(9) 0.0170(9) 0.0198(9) -0.0029(7) 0.0038(8) 0.0000(7)
C17 0.0193(9) 0.0290(11) 0.0278(10) 0.0004(8) 0.0096(8) 0.0017(8)
C18 0.0216(9) 0.0261(10) 0.0275(10) 0.0053(8) 0.0005(8) 0.0038(8)
C19 0.0300(11) 0.0359(12) 0.0409(13) 0.0024(10) -0.0080(10) -0.0033(10)
C110 0.0222(9) 0.0233(10) 0.0240(10) 0.0010(8) -0.0007(8) 0.0008(8)
C111 0.0514(14) 0.0196(10) 0.0496(14) 0.0022(10) 0.0222(12) 0.0000(10)
C112 0.0595(16) 0.0251(12) 0.0598(17) -0.0089(11) 0.0267(14) -0.0010(11)
C21 0.0181(9) 0.0245(10) 0.0192(9) -0.0031(7) 0.0036(7) 0.0026(8)
C22 0.0314(10) 0.0336(11) 0.0231(10) -0.0015(9) 0.0069(8) -0.0019(9)
C23 0.0357(12) 0.0579(15) 0.0219(11) 0.0025(10) 0.0072(10) 0.0042(11)
C24 0.0387(13) 0.0643(17) 0.0237(11) -0.0164(11) 0.0017(10) 0.0112(12)
C25 0.0486(14) 0.0386(13) 0.0432(14) -0.0201(11) 0.0004(12) 0.0027(11)
C26 0.0347(11) 0.0273(11) 0.0305(11) -0.0045(9) 0.0049(9) 0.0002(9)
C31 0.0181(9) 0.0173(9) 0.0284(10) 0.0009(7) 0.0048(8) -0.0013(7)
C32 0.0292(11) 0.0285(11) 0.0300(11) -0.0007(8) 0.0071(9) 0.0040(9)
C33 0.0377(12) 0.0277(11) 0.0507(15) -0.0129(10) 0.0134(11) 0.0013(10)
C34 0.0370(12) 0.0171(10) 0.0680(17) -0.0019(11) 0.0019(12) 0.0030(9)
C35 0.0435(14) 0.0257(12) 0.0573(16) 0.0122(11) -0.0114(12) 0.0016(10)
C36 0.0398(12) 0.0229(10) 0.0330(12) 0.0033(9) -0.0044(10) -0.0007(9)
O1 0.0167(6) 0.0255(7) 0.0220(7) 0.0020(5) 0.0031(5) 0.0020(5)
O2 0.0258(7) 0.0183(6) 0.0298(7) 0.0009(6) 0.0093(6) 0.0017(6)

loop_
_atom_type_symbol
_atom_type_description
_atom_type_scat_dispersion_real
_atom_type_scat_dispersion_imag
_atom_type_scat_source
C C 0.0033 0.0016 'International Tables Vol C Tables 4.2.6.8 and 6.1.1.4'
H H 0.0000 0.0000 'International Tables Vol C Tables 4.2.6.8 and 6.1.1.4'
O O 0.0106 0.0060 'International Tables Vol C Tables 4.2.6.8 and 6.1.1.4'
Cl Cl 0.1484 0.1585 'International Tables Vol C Tables 4.2.6.8 and 6.1.1.4'
Sn Sn -0.6537 1.4246 'International Tables Vol C Tables 4.2.6.8 and 6.1.1.4'

loop_
_geom_angle_atom_site_label_1
_geom_angle_atom_site_label_2
_geom_angle_atom_site_label_3
_geom_angle
C21 Sn1 C31 115.60(7)
C21 Sn1 C11 126.66(7)
C31 Sn1 C11 109.60(7)
C21 Sn1 Cl1 96.40(5)
C31 Sn1 Cl1 93.39(5)
C11 Sn1 Cl1 107.91(5)
C21 Sn1 O1 83.59(6)
C31 Sn1 O1 85.74(6)
C11 Sn1 O1 72.81(6)
Cl1 Sn1 O1 179.03(3)
C12 C11 C16 119.05(16)
C12 C11 Sn1 114.14(13)
C16 C11 Sn1 126.76(13)
C13 C12 C11 120.19(18)
C13 C12 C17 118.65(17)
C11 C12 C17 121.16(16)
C14 C13 C12 120.48(18)
C14 C13 H13 119.8
C12 C13 H13 119.8
C13 C14 C15 119.58(18)
C13 C14 H14 120.2
C15 C14 H14 120.2
C14 C15 C16 121.14(19)
C14 C15 H15 119.4
C16 C15 H15 119.4
C15 C16 C11 119.46(17)
C15 C16 C110 118.82(17)
C11 C16 C110 121.66(16)
O1 C17 C12 107.01(14)
O1 C17 H17A 110.3
C12 C17 H17A 110.3
O1 C17 H17B 110.3
C12 C17 H17B 110.3
H17A C17 H17B 108.6
O1 C18 C19 111.81(16)
O1 C18 H18A 109.3
C19 C18 H18A 109.3
O1 C18 H18B 109.3
C19 C18 H18B 109.3
H18A C18 H18B 107.9
C18 C19 H19A 109.5
C18 C19 H19B 109.5
H19A C19 H19B 109.5
C18 C19 H19C 109.5
H19A C19 H19C 109.5
H19B C19 H19C 109.5
O2 C110 C16 112.03(15)
O2 C110 H11A 109.2
C16 C110 H11A 109.2
O2 C110 H11B 109.2
C16 C110 H11B 109.2
H11A C110 H11B 107.9
O2 C111 C112 109.06(18)
O2 C111 H11C 109.9
C112 C111 H11C 109.9
O2 C111 H11D 109.9
C112 C111 H11D 109.9
H11C C111 H11D 108.3
C111 C112 H11E 109.5
C111 C112 H11F 109.5
H11E C112 H11F 109.5
C111 C112 H11G 109.5
H11E C112 H11G 109.5
H11F C112 H11G 109.5
C26 C21 C22 118.69(18)
C26 C21 Sn1 122.24(14)
C22 C21 Sn1 119.07(14)
C23 C22 C21 120.7(2)
C23 C22 H22 119.6
C21 C22 H22 119.6
C24 C23 C22 120.1(2)
C24 C23 H23 119.9
C22 C23 H23 119.9
C23 C24 C25 119.8(2)
C23 C24 H24 120.1
C25 C24 H24 120.1
C24 C25 C26 120.3(2)
C24 C25 H25 119.9
C26 C25 H25 119.9
C21 C26 C25 120.3(2)
C21 C26 H26 119.8
C25 C26 H26 119.8
C36 C31 C32 117.98(18)
C36 C31 Sn1 122.87(14)
C32 C31 Sn1 119.10(14)
C33 C32 C31 121.4(2)
C33 C32 H32 119.3
C31 C32 H32 119.3
C34 C33 C32 119.6(2)
C34 C33 H33 120.2
C32 C33 H33 120.2
C35 C34 C33 119.9(2)
C35 C34 H34 120.0
C33 C34 H34 120.0
C34 C35 C36 120.4(2)
C34 C35 H35 119.8
C36 C35 H35 119.8
C31 C36 C35 120.7(2)
C31 C36 H36 119.7
C35 C36 H36 119.7
C17 O1 C18 114.10(13)
C17 O1 Sn1 104.42(10)
C18 O1 Sn1 122.77(10)
C110 O2 C111 111.96(15)

loop_
_geom_bond_atom_site_label_1
_geom_bond_atom_site_label_2
_geom_bond_distance
Sn1 C21 2.1199(18)
Sn1 C31 2.1442(18)
Sn1 C11 2.1500(17)
Sn1 Cl1 2.4375(5)
Sn1 O1 2.4536(12)
C11 C12 1.402(2)
C11 C16 1.405(3)
C12 C13 1.398(3)
C12 C17 1.507(3)
C13 C14 1.378(3)
C13 H13 0.9300
C14 C15 1.386(3)
C14 H14 0.9300
C15 C16 1.394(3)
C15 H15 0.9300
C16 C110 1.512(2)
C17 O1 1.437(2)
C17 H17A 0.9700
C17 H17B 0.9700
C18 O1 1.449(2)
C18 C19 1.501(3)
C18 H18A 0.9700
C18 H18B 0.9700
C19 H19A 0.9600
C19 H19B 0.9600
C19 H19C 0.9600
C110 O2 1.426(2)
C110 H11A 0.9700
C110 H11B 0.9700
C111 O2 1.426(2)
C111 C112 1.494(3)
C111 H11C 0.9700
C111 H11D 0.9700
C112 H11E 0.9600
C112 H11F 0.9600
C112 H11G 0.9600
C21 C26 1.386(3)
C21 C22 1.388(3)
C22 C23 1.388(3)
C22 H22 0.9300
C23 C24 1.371(3)
C23 H23 0.9300
C24 C25 1.381(3)
C24 H24 0.9300
C25 C26 1.390(3)
C25 H25 0.9300
C26 H26 0.9300
C31 C36 1.388(3)
C31 C32 1.390(3)
C32 C33 1.389(3)
C32 H32 0.9300
C33 C34 1.378(3)
C33 H33 0.9300
C34 C35 1.375(4)
C34 H34 0.9300
C35 C36 1.389(3)
C35 H35 0.9300
C36 H36 0.9300
